data_7022627
loop_
_publ_author_name
'Brooks, Andrew C.'
'Martin, Lee'
'Day, Peter'
'Lopes, Elsa B.'
'Almeida, Manuel'
'Kikuchi, Koichi'
'Fujita, Wataru'
'Sasamori, Kota'
'Aktusu, Hiroki'
'Wallis, John D.'

_publ_section_title
;
 Hydrogen bonded anion ribbons, networks and clusters and sulfur-anion
 interactions in novel radical cation salts of BEDT-TTF with sulfamate,
 pentaborate and bromide.
;
_journal_issue 18
_journal_name_full 'Dalton transactions (Cambridge, England : 2003)'
_journal_page_first 6645
_journal_page_last 6654
_journal_paper_doi 10.1039/c3dt32430c
_journal_volume 42
_journal_year 2013
_chemical_formula_moiety '3(C10 H8 S8), 2(H2 N O3 S), 2(H2 O)'
_chemical_formula_sum 'C30 H32 N2 O8 S26'
_chemical_formula_weight 1382.14
_chemical_melting_point 491
_chemical_name_common ET3(H2NSO3)2.2H2O
_chemical_name_systematic
;
Tris(bis(ethylenedithio)tetrathiafulvalene) bis(sulfamate) dihydrate
;
_space_group_IT_number 2
_symmetry_cell_setting triclinic
_symmetry_space_group_name_Hall '-P 1'
_symmetry_space_group_name_H-M 'P -1'
_atom_sites_solution_hydrogens geom
_atom_sites_solution_primary direct
_atom_sites_solution_secondary difmap
_audit_creation_method SHELXL-97
_cell_angle_alpha 90.0380(10)
_cell_angle_beta 93.6690(10)
_cell_angle_gamma 96.9530(10)
_cell_formula_units_Z 1
_cell_length_a 6.57440(10)
_cell_length_b 11.5052(3)
_cell_length_c 16.3531(4)
_cell_measurement_reflns_used 15400
_cell_measurement_temperature 120(2)
_cell_measurement_theta_max 27.48
_cell_measurement_theta_min 2.91
_cell_volume 1225.29(5)
_computing_cell_refinement 'DENZO (Otwinowski & Minor, 1997) & COLLECT (Hooft, R.W.W., 1998)'
_computing_data_collection 'COLLECT (Hooft, R.W.W., 1998)'
_computing_data_reduction 'DENZO (Otwinowski & Minor, 1997) & COLLECT (Hooft, R.W.W., 1998)'
_computing_molecular_graphics Mercury
_computing_structure_refinement 'SHELXL-97 (Sheldrick, 1997)'
_computing_structure_solution 'SHELXS-97 (Sheldrick, 1990)'
_diffrn_ambient_temperature 120(2)
_diffrn_detector_area_resol_mean '4096x4096pixels / 62x62mm'
_diffrn_measured_fraction_theta_full 0.992
_diffrn_measured_fraction_theta_max 0.982
_diffrn_measurement_device_type 'Bruker-Nonius APEX II CCD camera on \k-goniostat'
_diffrn_measurement_method '\f & \w scans'
_diffrn_radiation_monochromator '10cm confocal mirrors'
_diffrn_radiation_source 'Bruker-Nonius FR591 rotating anode'
_diffrn_radiation_type MoK\a
_diffrn_radiation_wavelength 0.71073
_diffrn_reflns_av_R_equivalents 0.0371
_diffrn_reflns_av_sigmaI/netI 0.0372
_diffrn_reflns_limit_h_max 8
_diffrn_reflns_limit_h_min -8
_diffrn_reflns_limit_k_max 14
_diffrn_reflns_limit_k_min -14
_diffrn_reflns_limit_l_max 21
_diffrn_reflns_limit_l_min -21
_diffrn_reflns_number 20949
_diffrn_reflns_theta_full 27.50
_diffrn_reflns_theta_max 27.61
_diffrn_reflns_theta_min 3.06
_exptl_absorpt_coefficient_mu 1.183
_exptl_absorpt_correction_T_max 0.9767
_exptl_absorpt_correction_T_min 0.7644
_exptl_absorpt_correction_type multi-scan
_exptl_absorpt_process_details 'SADABS 2007/2 (Sheldrick, G.M., 2007)'
_exptl_crystal_colour brown
_exptl_crystal_density_diffrn 1.873
_exptl_crystal_density_method 'not measured'
_exptl_crystal_description needle
_exptl_crystal_F_000 706
_exptl_crystal_size_max 0.24
_exptl_crystal_size_mid 0.04
_exptl_crystal_size_min 0.02
_refine_diff_density_max 0.501
_refine_diff_density_min -0.470
_refine_diff_density_rms 0.097
_refine_ls_extinction_method none
_refine_ls_goodness_of_fit_ref 1.063
_refine_ls_hydrogen_treatment refall
_refine_ls_matrix_type full
_refine_ls_number_parameters 362
_refine_ls_number_reflns 5601
_refine_ls_number_restraints 0
_refine_ls_restrained_S_all 1.063
_refine_ls_R_factor_all 0.0406
_refine_ls_R_factor_gt 0.0335
_refine_ls_shift/su_max 0.001
_refine_ls_shift/su_mean 0.000
_refine_ls_structure_factor_coef Fsqd
_refine_ls_weighting_details 'calc w=1/[\s^2^(Fo^2^)+(0.0000P)^2^+2.2975P] where P=(Fo^2^+2Fc^2^)/3'
_refine_ls_weighting_scheme calc
_refine_ls_wR_factor_gt 0.0676
_refine_ls_wR_factor_ref 0.0716
_reflns_number_gt 4944
_reflns_number_total 5602
_reflns_threshold_expression >2sigma(I)
_cod_data_source_file c3dt32430c.txt
_cod_data_source_block c:\xraydata\etsulf\1081
_cod_database_code 7022627

loop_
_symmetry_equiv_pos_as_xyz
'x, y, z'
'-x, -y, -z'

loop_
_atom_site_label
_atom_site_type_symbol
_atom_site_fract_x
_atom_site_fract_y
_atom_site_fract_z
_atom_site_U_iso_or_equiv
_atom_site_adp_type
_atom_site_occupancy
_atom_site_symmetry_multiplicity
_atom_site_calc_flag
S1 S 0.23786(8) 0.01501(5) -0.27135(4) 0.01651(13) Uani 1 1 d
S2 S -0.29309(9) -0.02514(5) -0.31938(4) 0.01674(13) Uani 1 1 d
S3 S 0.12710(8) 0.09967(5) -0.11231(3) 0.01344(12) Uani 1 1 d
S4 S -0.31802(8) 0.05981(5) -0.15059(3) 0.01364(12) Uani 1 1 d
S5 S 0.05626(8) 0.20046(5) 0.06549(3) 0.01283(12) Uani 1 1 d
S6 S -0.38952(8) 0.17260(5) 0.02614(3) 0.01493(12) Uani 1 1 d
S7 S 0.03790(8) 0.30316(5) 0.23038(3) 0.01470(12) Uani 1 1 d
S8 S -0.49504(9) 0.27294(6) 0.18058(4) 0.02154(14) Uani 1 1 d
S9 S -0.00424(9) 0.31482(5) 0.73151(3) 0.01489(12) Uani 1 1 d
S10 S -0.49116(9) 0.39486(7) 0.76995(4) 0.02575(16) Uani 1 1 d
S11 S 0.11482(8) 0.41372(5) 0.89709(3) 0.01447(12) Uani 1 1 d
S12 S -0.28976(9) 0.47932(6) 0.92702(4) 0.01749(13) Uani 1 1 d
S13 S 0.22205(9) 0.35917(5) 0.48452(4) 0.01480(12) Uani 1 1 d
O1 O -0.0018(3) 0.33662(16) 0.47445(11) 0.0237(4) Uani 1 1 d
O2 O 0.3097(3) 0.40225(16) 0.40897(10) 0.0203(4) Uani 1 1 d
O3 O 0.3184(3) 0.26120(15) 0.51846(11) 0.0223(4) Uani 1 1 d
O4 O -0.6728(4) -0.1478(2) -0.47775(15) 0.0379(5) Uani 1 1 d
N3 N 0.2624(4) 0.4617(2) 0.55614(13) 0.0195(4) Uani 1 1 d
C1 C 0.1057(4) 0.0308(2) -0.37062(15) 0.0182(5) Uani 1 1 d
C2 C -0.0881(4) -0.0546(2) -0.38297(16) 0.0190(5) Uani 1 1 d
C3 C 0.0426(3) 0.03609(19) -0.20755(14) 0.0121(4) Uani 1 1 d
C4 C -0.1617(3) 0.01957(19) -0.22618(13) 0.0115(4) Uani 1 1 d
C5 C -0.1178(3) 0.10767(19) -0.07954(14) 0.0118(4) Uani 1 1 d
C6 C -0.1477(3) 0.1539(2) -0.00510(13) 0.0118(4) Uani 1 1 d
C7 C -0.0957(3) 0.24721(19) 0.14019(13) 0.0119(4) Uani 1 1 d
C8 C -0.3011(3) 0.2340(2) 0.12211(14) 0.0137(4) Uani 1 1 d
C9 C -0.1602(3) 0.3688(2) 0.28035(15) 0.0145(5) Uani 1 1 d
C10 C -0.3634(4) 0.2915(2) 0.28124(14) 0.0150(5) Uani 1 1 d
C11 C -0.2168(4) 0.3384(2) 0.65955(15) 0.0202(5) Uani 1 1 d
C12 C -0.4243(4) 0.2982(2) 0.69146(16) 0.0181(5) Uani 1 1 d
C13 C -0.0789(3) 0.3797(2) 0.81960(14) 0.0129(4) Uani 1 1 d
C14 C -0.2671(3) 0.4102(2) 0.83363(14) 0.0148(5) Uani 1 1 d
C15 C -0.0373(3) 0.4770(2) 0.96249(14) 0.0138(4) Uani 1 1 d
H1A H 0.202(4) 0.012(3) -0.4071(19) 0.027(8) Uiso 1 1 d
H1B H 0.079(4) 0.113(2) -0.3787(16) 0.014(7) Uiso 1 1 d
H2A H -0.151(5) -0.052(3) -0.436(2) 0.034(9) Uiso 1 1 d
H2B H -0.061(5) -0.136(3) -0.3706(19) 0.030(8) Uiso 1 1 d
H3A H 0.389(5) 0.488(3) 0.564(2) 0.039(10) Uiso 1 1 d
H3B H 0.193(5) 0.515(3) 0.5440(18) 0.021(8) Uiso 1 1 d
H4A H -0.566(6) -0.178(3) -0.491(2) 0.057(12) Uiso 1 1 d
H4B H -0.768(7) -0.203(4) -0.472(3) 0.065(13) Uiso 1 1 d
H9A H -0.097(4) 0.381(2) 0.3323(18) 0.019(7) Uiso 1 1 d
H9B H -0.175(4) 0.443(2) 0.2521(16) 0.011(6) Uiso 1 1 d
H10A H -0.458(5) 0.333(3) 0.3117(19) 0.030(8) Uiso 1 1 d
H10B H -0.348(4) 0.216(2) 0.3023(17) 0.018(7) Uiso 1 1 d
H11A H -0.192(4) 0.290(3) 0.6139(19) 0.029(8) Uiso 1 1 d
H11B H -0.204(4) 0.417(3) 0.6433(18) 0.023(7) Uiso 1 1 d
H12A H -0.531(5) 0.298(3) 0.650(2) 0.034(9) Uiso 1 1 d
H12B H -0.431(4) 0.223(3) 0.7124(18) 0.023(7) Uiso 1 1 d

loop_
_atom_site_aniso_label
_atom_site_aniso_U_11
_atom_site_aniso_U_22
_atom_site_aniso_U_33
_atom_site_aniso_U_23
_atom_site_aniso_U_13
_atom_site_aniso_U_12
S1 0.0124(3) 0.0227(3) 0.0147(3) -0.0055(2) 0.0035(2) 0.0017(2)
S2 0.0143(3) 0.0243(3) 0.0110(3) -0.0052(2) 0.0006(2) 0.0000(2)
S3 0.0106(2) 0.0180(3) 0.0117(3) -0.0037(2) 0.0010(2) 0.0016(2)
S4 0.0108(2) 0.0198(3) 0.0103(3) -0.0036(2) 0.0007(2) 0.0019(2)
S5 0.0102(2) 0.0180(3) 0.0103(3) -0.0033(2) 0.00046(19) 0.0020(2)
S6 0.0102(2) 0.0233(3) 0.0113(3) -0.0043(2) 0.0004(2) 0.0025(2)
S7 0.0119(3) 0.0201(3) 0.0118(3) -0.0053(2) 0.0006(2) 0.0006(2)
S8 0.0109(3) 0.0387(4) 0.0154(3) -0.0112(3) 0.0014(2) 0.0045(2)
S9 0.0174(3) 0.0159(3) 0.0114(3) -0.0035(2) 0.0008(2) 0.0026(2)
S10 0.0138(3) 0.0451(4) 0.0181(3) -0.0130(3) -0.0036(2) 0.0051(3)
S11 0.0140(3) 0.0181(3) 0.0115(3) -0.0034(2) -0.0002(2) 0.0030(2)
S12 0.0131(3) 0.0270(3) 0.0128(3) -0.0060(2) -0.0010(2) 0.0050(2)
S13 0.0161(3) 0.0163(3) 0.0121(3) -0.0010(2) 0.0003(2) 0.0029(2)
O1 0.0177(9) 0.0278(10) 0.0247(10) -0.0048(8) -0.0004(7) 0.0007(7)
O2 0.0242(9) 0.0223(9) 0.0153(9) 0.0011(7) 0.0054(7) 0.0038(7)
O3 0.0275(9) 0.0184(9) 0.0205(9) 0.0004(7) -0.0060(7) 0.0044(7)
O4 0.0352(12) 0.0283(12) 0.0512(15) -0.0083(10) 0.0147(11) 0.0016(10)
N3 0.0210(11) 0.0200(11) 0.0178(11) -0.0051(9) 0.0009(9) 0.0036(9)
C1 0.0197(12) 0.0210(13) 0.0147(12) 0.0002(10) 0.0050(9) 0.0029(10)
C2 0.0190(12) 0.0264(14) 0.0118(12) -0.0057(10) 0.0008(9) 0.0032(10)
C3 0.0135(10) 0.0117(11) 0.0108(11) -0.0022(8) 0.0019(8) -0.0003(8)
C4 0.0140(10) 0.0116(10) 0.0090(10) -0.0012(8) 0.0024(8) 0.0010(8)
C5 0.0113(10) 0.0118(11) 0.0128(11) 0.0000(8) 0.0013(8) 0.0033(8)
C6 0.0101(10) 0.0145(11) 0.0105(11) -0.0004(8) -0.0007(8) 0.0014(8)
C7 0.0149(10) 0.0116(11) 0.0095(11) -0.0015(8) 0.0022(8) 0.0023(8)
C8 0.0152(11) 0.0160(11) 0.0101(11) -0.0035(9) 0.0011(8) 0.0027(9)
C9 0.0155(11) 0.0154(12) 0.0128(12) -0.0046(9) 0.0012(9) 0.0024(9)
C10 0.0154(11) 0.0176(12) 0.0122(11) -0.0031(9) 0.0017(9) 0.0024(9)
C11 0.0258(13) 0.0258(14) 0.0104(12) -0.0002(10) 0.0002(10) 0.0096(11)
C12 0.0207(12) 0.0173(12) 0.0150(12) -0.0032(10) -0.0068(9) 0.0018(10)
C13 0.0156(11) 0.0118(11) 0.0109(11) -0.0030(8) -0.0018(8) 0.0008(8)
C14 0.0150(11) 0.0199(12) 0.0091(11) -0.0039(9) -0.0003(8) 0.0005(9)
C15 0.0132(10) 0.0140(11) 0.0144(11) -0.0021(9) 0.0007(8) 0.0022(8)

loop_
_atom_type_symbol
_atom_type_description
_atom_type_scat_dispersion_real
_atom_type_scat_dispersion_imag
_atom_type_scat_source
C C 0.0033 0.0016 'International Tables Vol C Tables 4.2.6.8 and 6.1.1.4'
H H 0.0000 0.0000 'International Tables Vol C Tables 4.2.6.8 and 6.1.1.4'
N N 0.0061 0.0033 'International Tables Vol C Tables 4.2.6.8 and 6.1.1.4'
O O 0.0106 0.0060 'International Tables Vol C Tables 4.2.6.8 and 6.1.1.4'
S S 0.1246 0.1234 'International Tables Vol C Tables 4.2.6.8 and 6.1.1.4'

loop_
_geom_angle_atom_site_label_1
_geom_angle_atom_site_label_2
_geom_angle_atom_site_label_3
_geom_angle
_geom_angle_site_symmetry_1
C3 S1 C1 100.12(11) .
C4 S2 C2 103.04(11) .
C5 S3 C3 95.37(10) .
C5 S4 C4 95.73(10) .
C6 S5 C7 95.73(10) .
C6 S6 C8 95.47(11) .
C7 S7 C9 101.70(11) .
C8 S8 C10 101.57(11) .
C13 S9 C11 100.39(11) .
C14 S10 C12 101.08(11) .
C15 S11 C13 95.60(11) .
C15 S12 C14 95.73(11) .
O3 S13 O2 112.50(11) .
O3 S13 O1 113.71(11) .
O2 S13 O1 111.37(11) .
O3 S13 N3 105.07(12) .
O2 S13 N3 110.19(11) .
O1 S13 N3 103.38(11) .
H4A O4 H4B 108(4) .
S13 N3 H3A 112(2) .
S13 N3 H3B 109(2) .
H3A N3 H3B 111(3) .
C2 C1 S1 112.18(18) .
C2 C1 H1A 109.5(18) .
S1 C1 H1A 102.7(18) .
C2 C1 H1B 112.2(15) .
S1 C1 H1B 110.1(15) .
H1A C1 H1B 110(2) .
C1 C2 S2 114.31(18) .
C1 C2 H2A 112.6(19) .
S2 C2 H2A 102.2(19) .
C1 C2 H2B 111.3(17) .
S2 C2 H2B 106.2(18) .
H2A C2 H2B 110(3) .
C4 C3 S1 127.60(18) .
C4 C3 S3 117.34(17) .
S1 C3 S3 114.74(12) .
C3 C4 S2 128.60(17) .
C3 C4 S4 116.47(17) .
S2 C4 S4 114.68(12) .
C6 C5 S4 122.97(17) .
C6 C5 S3 121.92(17) .
S4 C5 S3 115.02(13) .
C5 C6 S6 122.87(17) .
C5 C6 S5 122.06(17) .
S6 C6 S5 115.06(13) .
C8 C7 S7 127.88(17) .
C8 C7 S5 116.64(17) .
S7 C7 S5 115.47(12) .
C7 C8 S8 128.87(18) .
C7 C8 S6 117.10(17) .
S8 C8 S6 114.02(12) .
C10 C9 S7 114.29(16) .
C10 C9 H9A 112.2(17) .
S7 C9 H9A 100.2(17) .
C10 C9 H9B 111.5(15) .
S7 C9 H9B 106.3(15) .
H9A C9 H9B 112(2) .
C9 C10 S8 112.62(17) .
C9 C10 H10A 108.4(18) .
S8 C10 H10A 102.4(17) .
C9 C10 H10B 112.4(16) .
S8 C10 H10B 107.9(16) .
H10A C10 H10B 113(2) .
C12 C11 S9 113.10(18) .
C12 C11 H11A 110.5(18) .
S9 C11 H11A 101.4(18) .
C12 C11 H11B 112.5(17) .
S9 C11 H11B 109.9(18) .
H11A C11 H11B 109(3) .
C11 C12 S10 112.34(18) .
C11 C12 H12A 111.8(19) .
S10 C12 H12A 104.3(19) .
C11 C12 H12B 112.0(18) .
S10 C12 H12B 108.4(18) .
H12A C12 H12B 108(3) .
C14 C13 S9 127.73(18) .
C14 C13 S11 116.55(17) .
S9 C13 S11 115.68(13) .
C13 C14 S10 129.28(18) .
C13 C14 S12 116.60(17) .
S10 C14 S12 114.08(13) .
C15 C15 S12 122.1(2) 2_567
C15 C15 S11 122.4(2) 2_567
S12 C15 S11 115.52(13) .

loop_
_geom_bond_atom_site_label_1
_geom_bond_atom_site_label_2
_geom_bond_distance
_geom_bond_site_symmetry_2
S1 C3 1.744(2) .
S1 C1 1.811(3) .
S2 C4 1.748(2) .
S2 C2 1.817(2) .
S3 C5 1.742(2) .
S3 C3 1.749(2) .
S4 C5 1.736(2) .
S4 C4 1.754(2) .
S5 C6 1.745(2) .
S5 C7 1.751(2) .
S6 C6 1.739(2) .
S6 C8 1.756(2) .
S7 C7 1.748(2) .
S7 C9 1.819(2) .
S8 C8 1.742(2) .
S8 C10 1.810(2) .
S9 C13 1.747(2) .
S9 C11 1.815(3) .
S10 C14 1.740(2) .
S10 C12 1.807(3) .
S11 C15 1.728(2) .
S11 C13 1.747(2) .
S12 C15 1.726(2) .
S12 C14 1.745(2) .
S13 O3 1.4521(18) .
S13 O2 1.4584(17) .
S13 O1 1.4619(18) .
S13 N3 1.648(2) .
O4 H4A 0.86(4) .
O4 H4B 0.85(4) .
N3 H3A 0.85(4) .
N3 H3B 0.82(3) .
C1 C2 1.515(3) .
C1 H1A 0.94(3) .
C1 H1B 0.99(3) .
C2 H2A 0.94(3) .
C2 H2B 1.00(3) .
C3 C4 1.348(3) .
C5 C6 1.363(3) .
C7 C8 1.354(3) .
C9 C10 1.513(3) .
C9 H9A 0.92(3) .
C9 H9B 0.98(3) .
C10 H10A 0.99(3) .
C10 H10B 0.95(3) .
C11 C12 1.512(4) .
C11 H11A 0.96(3) .
C11 H11B 0.93(3) .
C12 H12A 0.94(3) .
C12 H12B 0.92(3) .
C13 C14 1.360(3) .
C15 C15 1.373(5) 2_567
